data_1553586
loop_
_publ_author_name
'Kazakova, Anna N.'
'Iakovenko, Roman O.'
'Boyarskaya, Irina A.'
'Ivanov, Alexander Yu.'
'Avdontceva, Margarita S.'
'Zolotarev, Andrei A.'
'Panikorovsky, Taras L.'
'Starova, Galina L.'
'Nenajdenko, Valentine G.'
'Vasilyev, Aleksander V.'

_publ_section_title
;
 Brominated CF3-allyl alcohols as multicentered electrophiles in TfOH
 promoted reactions with arenes
;
_journal_issue 2
_journal_name_full 'Organic Chemistry Frontiers'
_journal_page_first 255
_journal_paper_doi 10.1039/C6QO00643D
_journal_volume 4
_journal_year 2017
_chemical_formula_moiety 'C19 H17 Br Cl F3'
_chemical_formula_sum 'C19 H17 Br Cl F3'
_chemical_formula_weight 417.69
_space_group_crystal_system monoclinic
_space_group_IT_number 14
_space_group_name_Hall '-P 2ybc'
_space_group_name_H-M_alt 'P 1 21/c 1'
_atom_sites_solution_hydrogens geom
_atom_sites_solution_primary direct
_atom_sites_solution_secondary difmap
_audit_creation_date 2014-11-21
_audit_creation_method
;
  Olex2 1.2-ac2
  (compiled 2012.03.27 svn.r2268, GUI svn.r4156)
;
_audit_update_record
;
2016-08-10 deposited with the CCDC.
2016-11-24 downloaded from the CCDC.
;
_cell_angle_alpha 90.00
_cell_angle_beta 109.447(4)
_cell_angle_gamma 90.00
_cell_formula_units_Z 4
_cell_length_a 8.2233(3)
_cell_length_b 22.8182(7)
_cell_length_c 10.0565(3)
_cell_measurement_reflns_used 4710
_cell_measurement_temperature 100(2)
_cell_measurement_theta_max 28.5300
_cell_measurement_theta_min 2.8990
_cell_volume 1779.36(11)
_computing_cell_refinement
;
CrysAlisPro, Agilent Technologies,
Version 1.171.36.32 (release 02-08-2013 CrysAlis171 .NET)
(compiled Aug  2 2013,16:46:58)
;
_computing_data_collection
;
CrysAlisPro, Agilent Technologies,
Version 1.171.36.32 (release 02-08-2013 CrysAlis171 .NET)
(compiled Aug  2 2013,16:46:58)
;
_computing_data_reduction
;
CrysAlisPro, Agilent Technologies,
Version 1.171.36.32 (release 02-08-2013 CrysAlis171 .NET)
(compiled Aug  2 2013,16:46:58)
;
_computing_molecular_graphics
;
O. V. Dolomanov, L. J. Bourhis, R. J. Gildea, J. A. K. Howard and H. Puschmann,
OLEX2: a complete structure solution, refinement and analysis program.
J. Appl. Cryst. (2009). 42, 339-341.
;
_computing_publication_material
;
O. V. Dolomanov, L. J. Bourhis, R. J. Gildea, J. A. K. Howard and H. Puschmann,
OLEX2: a complete structure solution, refinement and analysis program.
J. Appl. Cryst. (2009). 42, 339-341.
;
_computing_structure_refinement
;
SHELXL, G.M. Sheldrick, Acta Cryst.
(2008). A64, 112-122
;
_computing_structure_solution
;
SHELXS, G.M. Sheldrick, Acta Cryst.
(2008). A64, 112-122
;
_diffrn_ambient_temperature 100.00(10)
_diffrn_detector_area_resol_mean 16.2096
_diffrn_measured_fraction_theta_full 0.9987
_diffrn_measured_fraction_theta_max 0.8688
_diffrn_measurement_details
;
#__ type_ start__ end____ width___ exp.time_
  1 omega  -77.00   -3.00   1.0000   50.0000
omega____ theta____ kappa____ phi______ frames
    -      -17.8777  -77.0000   30.0000 74

#__ type_ start__ end____ width___ exp.time_
  2 omega  -48.00   -7.00   1.0000   50.0000
omega____ theta____ kappa____ phi______ frames
    -       18.8152  -57.0000 -120.0000 41

#__ type_ start__ end____ width___ exp.time_
  3 omega   70.00   95.00   1.0000   50.0000
omega____ theta____ kappa____ phi______ frames
    -       18.8152  178.0000   30.0000 25

#__ type_ start__ end____ width___ exp.time_
  4 omega  -26.00   49.00   1.0000   50.0000
omega____ theta____ kappa____ phi______ frames
    -       18.8152  -77.0000  150.0000 75

#__ type_ start__ end____ width___ exp.time_
  5 omega  -90.00  -63.00   1.0000   50.0000
omega____ theta____ kappa____ phi______ frames
    -      -17.8777  -38.0000 -150.0000 27

#__ type_ start__ end____ width___ exp.time_
  6 omega   -6.00   23.00   1.0000   50.0000
omega____ theta____ kappa____ phi______ frames
    -      -17.8777  -99.0000  -90.0000 29

#__ type_ start__ end____ width___ exp.time_
  7 omega  -36.00   -8.00   1.0000   50.0000
omega____ theta____ kappa____ phi______ frames
    -      -17.8777  -38.0000 -150.0000 28
;
_diffrn_measurement_device_type 'Xcalibur, Eos'
_diffrn_measurement_method '\w scans'
_diffrn_orient_matrix_UB_11 -0.0449597000
_diffrn_orient_matrix_UB_12 0.0246723000
_diffrn_orient_matrix_UB_13 0.0129871000
_diffrn_orient_matrix_UB_21 0.0204133000
_diffrn_orient_matrix_UB_22 -0.0087924000
_diffrn_orient_matrix_UB_23 0.0713490000
_diffrn_orient_matrix_UB_31 0.0770362000
_diffrn_orient_matrix_UB_32 0.0167374000
_diffrn_orient_matrix_UB_33 0.0182957000
_diffrn_radiation_monochromator graphite
_diffrn_radiation_type 'Mo K\a'
_diffrn_radiation_wavelength 0.7107
_diffrn_reflns_av_R_equivalents 0.0237
_diffrn_reflns_av_unetI/netI 0.0317
_diffrn_reflns_limit_h_max 10
_diffrn_reflns_limit_h_min -10
_diffrn_reflns_limit_k_max 28
_diffrn_reflns_limit_k_min -29
_diffrn_reflns_limit_l_max 12
_diffrn_reflns_limit_l_min -13
_diffrn_reflns_number 10596
_diffrn_reflns_theta_full 28.53
_diffrn_reflns_theta_max 27.50
_diffrn_reflns_theta_min 2.63
_diffrn_source 'Enhance (Mo) X-ray Source'
_exptl_absorpt_coefficient_mu 2.487
_exptl_absorpt_correction_T_max 1.00000
_exptl_absorpt_correction_T_min 0.87103
_exptl_absorpt_correction_type multi-scan
_exptl_absorpt_process_details
;
CrysAlisPro, Agilent Technologies,
Version 1.171.36.32 (release 02-08-2013 CrysAlis171 .NET)
(compiled Aug  2 2013,16:46:58)
Empirical absorption correction using spherical harmonics,
 implemented in SCALE3 ABSPACK scaling algorithm.
;
_exptl_crystal_colour colorless
_exptl_crystal_density_diffrn 1.559
_exptl_crystal_density_method 'not measured'
_exptl_crystal_description prism
_exptl_crystal_F_000 840
_exptl_crystal_size_max 0.15
_exptl_crystal_size_mid 0.10
_exptl_crystal_size_min 0.08
_refine_diff_density_max 0.350
_refine_diff_density_min -0.254
_refine_diff_density_rms 0.060
_refine_ls_extinction_method none
_refine_ls_goodness_of_fit_ref 1.011
_refine_ls_hydrogen_treatment mixed
_refine_ls_matrix_type full
_refine_ls_number_parameters 220
_refine_ls_number_reflns 3970
_refine_ls_number_restraints 0
_refine_ls_restrained_S_all 1.011
_refine_ls_R_factor_all 0.0347
_refine_ls_R_factor_gt 0.0266
_refine_ls_shift/su_max 0.000
_refine_ls_shift/su_mean 0.000
_refine_ls_structure_factor_coef Fsqd
_refine_ls_weighting_details 'calc w=1/[\s^2^(Fo^2^)+(0.0290P)^2^+0.5907P] where P=(Fo^2^+2Fc^2^)/3'
_refine_ls_weighting_scheme calc
_refine_ls_wR_factor_gt 0.0598
_refine_ls_wR_factor_ref 0.0631
_reflns_number_gt 3444
_reflns_number_total 3970
_reflns_threshold_expression >2sigma(I)
_cod_data_source_file c6qo00643d4.cif
_cod_data_source_block a259
_cod_original_cell_volume 1779.35(11)
_cod_database_code 1553586
_chemical_oxdiff_formula 'C19 H17 F3 Cl1 Br1'
_reflns_odcompleteness_completeness 99.87
_reflns_odcompleteness_iscentric 1
_reflns_odcompleteness_theta 26.32

loop_
_space_group_symop_id
_space_group_symop_operation_xyz
1 'x, y, z'
2 '-x, y+1/2, -z+1/2'
3 '-x, -y, -z'
4 'x, -y-1/2, z-1/2'

loop_
_atom_site_label
_atom_site_type_symbol
_atom_site_fract_x
_atom_site_fract_y
_atom_site_fract_z
_atom_site_U_iso_or_equiv
_atom_site_adp_type
_atom_site_occupancy
_atom_site_symmetry_multiplicity
_atom_site_calc_flag
_atom_site_refinement_flags
Br1 Br 0.14132(2) 0.348031(9) 0.322358(18) 0.02204(7) Uani 1 1 d .
C16 C 0.5785(2) 0.39146(8) 0.81780(18) 0.0156(4) Uani 1 1 d .
H16 H 0.6534 0.3887 0.7663 0.019 Uiso 1 1 calc R
C5 C 0.4981(2) 0.31049(8) 0.57877(17) 0.0148(4) Uani 1 1 d .
C6 C 0.5448(2) 0.25382(8) 0.62822(19) 0.0192(4) Uani 1 1 d .
H6 H 0.4825 0.2345 0.6770 0.023 Uiso 1 1 calc R
C11 C 0.4121(2) 0.36946(8) 0.75930(18) 0.0148(4) Uani 1 1 d .
C4 C 0.3521(2) 0.34112(8) 0.61284(18) 0.0157(4) Uani 1 1 d .
H4 H 0.2679 0.3109 0.6137 0.019 Uiso 1 1 calc R
C3 C 0.2594(2) 0.38479(8) 0.49843(18) 0.0155(4) Uani 1 1 d .
C2 C 0.2594(2) 0.44223(8) 0.51368(18) 0.0170(4) Uani 1 1 d .
H2 H 0.3188 0.4568 0.6031 0.020 Uiso 1 1 calc R
C15 C 0.6372(2) 0.41755(8) 0.95067(19) 0.0172(4) Uani 1 1 d .
C13 C 0.3584(3) 0.39884(8) 0.97006(19) 0.0213(4) Uani 1 1 d .
H13 H 0.2841 0.4012 1.0223 0.026 Uiso 1 1 calc R
C14 C 0.5251(2) 0.41993(8) 1.02968(18) 0.0189(4) Uani 1 1 d .
C10 C 0.5910(2) 0.33842(8) 0.50409(19) 0.0167(4) Uani 1 1 d .
H10 H 0.5599 0.3760 0.4693 0.020 Uiso 1 1 calc R
C12 C 0.2968(2) 0.37429(8) 0.83551(19) 0.0179(4) Uani 1 1 d .
F2 F 0.00190(14) 0.48153(5) 0.35226(11) 0.0257(3) Uani 1 1 d .
F1 F 0.20836(15) 0.54088(5) 0.45436(13) 0.0319(3) Uani 1 1 d .
F3 F 0.22763(16) 0.48343(6) 0.29020(12) 0.0344(3) Uani 1 1 d .
C9 C 0.7293(2) 0.31086(8) 0.48085(18) 0.0184(4) Uani 1 1 d .
H9 H 0.7912 0.3298 0.4312 0.022 Uiso 1 1 calc R
C1 C 0.1745(2) 0.48620(8) 0.4031(2) 0.0208(4) Uani 1 1 d .
C17 C 0.1127(3) 0.35386(9) 0.7744(2) 0.0254(4) Uani 1 1 d .
H17A H 0.0603 0.3711 0.6830 0.038 Uiso 1 1 calc R
H17B H 0.0501 0.3655 0.8354 0.038 Uiso 1 1 calc R
H17C H 0.1102 0.3119 0.7658 0.038 Uiso 1 1 calc R
C7 C 0.6830(2) 0.22575(8) 0.6057(2) 0.0213(4) Uani 1 1 d .
H7 H 0.7139 0.1880 0.6393 0.026 Uiso 1 1 calc R
C18 C 0.5848(3) 0.44483(9) 1.1779(2) 0.0267(4) Uani 1 1 d .
H18A H 0.6817 0.4227 1.2361 0.040 Uiso 1 1 calc R
H18B H 0.4925 0.4426 1.2162 0.040 Uiso 1 1 calc R
H18C H 0.6181 0.4850 1.1753 0.040 Uiso 1 1 calc R
C8 C 0.7741(2) 0.25493(8) 0.53231(19) 0.0177(4) Uani 1 1 d .
C19 C 0.8179(2) 0.44177(9) 1.0080(2) 0.0228(4) Uani 1 1 d .
H19A H 0.8812 0.4212 1.0927 0.034 Uiso 1 1 calc R
H19B H 0.8132 0.4827 1.0286 0.034 Uiso 1 1 calc R
H19C H 0.8744 0.4369 0.9391 0.034 Uiso 1 1 calc R
Cl1 Cl 0.94824(6) 0.22013(2) 0.50320(5) 0.02578(12) Uani 1 1 d .

loop_
_atom_site_aniso_label
_atom_site_aniso_U_11
_atom_site_aniso_U_22
_atom_site_aniso_U_33
_atom_site_aniso_U_23
_atom_site_aniso_U_13
_atom_site_aniso_U_12
Br1 0.02427(11) 0.02159(11) 0.01478(10) -0.00249(8) -0.00083(7) -0.00137(8)
C16 0.0181(8) 0.0157(9) 0.0129(8) 0.0017(7) 0.0052(7) 0.0040(7)
C5 0.0156(8) 0.0156(9) 0.0110(8) -0.0029(7) 0.0015(7) -0.0027(7)
C6 0.0239(10) 0.0161(9) 0.0194(9) 0.0005(8) 0.0098(8) -0.0026(7)
C11 0.0190(9) 0.0134(9) 0.0112(8) 0.0023(7) 0.0039(7) 0.0030(7)
C4 0.0163(9) 0.0160(9) 0.0143(8) -0.0001(7) 0.0042(7) -0.0017(7)
C3 0.0130(8) 0.0200(10) 0.0124(8) -0.0009(8) 0.0027(7) -0.0017(7)
C2 0.0149(9) 0.0215(10) 0.0137(8) -0.0003(8) 0.0036(7) -0.0010(7)
C15 0.0192(9) 0.0134(9) 0.0149(8) 0.0020(8) 0.0004(7) 0.0056(7)
C13 0.0309(10) 0.0191(10) 0.0187(9) 0.0050(8) 0.0146(8) 0.0062(8)
C14 0.0277(10) 0.0153(9) 0.0122(8) 0.0021(8) 0.0045(8) 0.0079(8)
C10 0.0193(9) 0.0125(9) 0.0168(9) 0.0018(7) 0.0040(7) 0.0000(7)
C12 0.0220(9) 0.0155(9) 0.0175(9) 0.0039(8) 0.0082(7) 0.0028(7)
F2 0.0208(6) 0.0274(6) 0.0233(6) 0.0018(5) -0.0002(5) 0.0038(5)
F1 0.0385(7) 0.0152(6) 0.0335(7) 0.0027(5) 0.0006(6) -0.0025(5)
F3 0.0432(7) 0.0390(8) 0.0280(6) 0.0152(6) 0.0210(6) 0.0117(6)
C9 0.0205(9) 0.0197(10) 0.0156(8) 0.0005(8) 0.0069(7) -0.0024(8)
C1 0.0218(9) 0.0202(10) 0.0198(9) 0.0010(8) 0.0061(8) 0.0007(8)
C17 0.0237(10) 0.0298(11) 0.0267(10) 0.0004(9) 0.0139(8) -0.0025(9)
C7 0.0275(10) 0.0135(9) 0.0218(9) 0.0027(8) 0.0069(8) 0.0026(8)
C18 0.0365(12) 0.0264(11) 0.0161(9) -0.0016(9) 0.0074(9) 0.0064(9)
C8 0.0188(9) 0.0179(9) 0.0157(8) -0.0041(8) 0.0048(7) 0.0029(7)
C19 0.0245(10) 0.0224(10) 0.0175(9) -0.0027(8) 0.0018(8) 0.0024(8)
Cl1 0.0289(3) 0.0242(3) 0.0278(2) 0.0006(2) 0.0142(2) 0.0081(2)

loop_
_atom_type_symbol
_atom_type_description
_atom_type_scat_dispersion_real
_atom_type_scat_dispersion_imag
_atom_type_scat_source
C C 0.0033 0.0016 'International Tables Vol C Tables 4.2.6.8 and 6.1.1.4'
H H 0.0000 0.0000 'International Tables Vol C Tables 4.2.6.8 and 6.1.1.4'
F F 0.0171 0.0103 'International Tables Vol C Tables 4.2.6.8 and 6.1.1.4'
Cl Cl 0.1484 0.1585 'International Tables Vol C Tables 4.2.6.8 and 6.1.1.4'
Br Br -0.2901 2.4595 'International Tables Vol C Tables 4.2.6.8 and 6.1.1.4'

loop_
_geom_angle_atom_site_label_1
_geom_angle_atom_site_label_2
_geom_angle_atom_site_label_3
_geom_angle
C11 C16 H16 118.7
C11 C16 C15 122.52(16)
C15 C16 H16 118.7
C6 C5 C4 119.33(15)
C10 C5 C6 118.84(16)
C10 C5 C4 121.78(16)
C5 C6 H6 119.5
C7 C6 C5 120.92(16)
C7 C6 H6 119.5
C16 C11 C4 121.05(15)
C16 C11 C12 119.16(16)
C12 C11 C4 119.79(16)
C5 C4 C11 112.58(14)
C5 C4 H4 106.9
C5 C4 C3 111.36(14)
C11 C4 H4 106.9
C3 C4 C11 111.76(15)
C3 C4 H4 106.9
C4 C3 Br1 112.72(12)
C2 C3 Br1 121.66(14)
C2 C3 C4 125.61(16)
C3 C2 H2 116.5
C3 C2 C1 126.95(17)
C1 C2 H2 116.5
C16 C15 C14 118.42(17)
C16 C15 C19 120.34(16)
C14 C15 C19 121.23(17)
C14 C13 H13 118.5
C14 C13 C12 123.09(16)
C12 C13 H13 118.5
C15 C14 C18 120.80(17)
C13 C14 C15 118.86(17)
C13 C14 C18 120.35(17)
C5 C10 H10 119.6
C5 C10 C9 120.80(17)
C9 C10 H10 119.6
C11 C12 C17 121.42(16)
C13 C12 C11 117.86(17)
C13 C12 C17 120.72(16)
C10 C9 H9 120.4
C8 C9 C10 119.20(16)
C8 C9 H9 120.4
F2 C1 C2 113.83(15)
F2 C1 F1 106.10(15)
F2 C1 F3 105.89(15)
F1 C1 C2 110.71(16)
F1 C1 F3 106.46(15)
F3 C1 C2 113.29(15)
C12 C17 H17A 109.5
C12 C17 H17B 109.5
C12 C17 H17C 109.5
H17A C17 H17B 109.5
H17A C17 H17C 109.5
H17B C17 H17C 109.5
C6 C7 H7 120.6
C8 C7 C6 118.89(17)
C8 C7 H7 120.6
C14 C18 H18A 109.5
C14 C18 H18B 109.5
C14 C18 H18C 109.5
H18A C18 H18B 109.5
H18A C18 H18C 109.5
H18B C18 H18C 109.5
C9 C8 C7 121.34(17)
C9 C8 Cl1 119.28(14)
C7 C8 Cl1 119.37(15)
C15 C19 H19A 109.5
C15 C19 H19B 109.5
C15 C19 H19C 109.5
H19A C19 H19B 109.5
H19A C19 H19C 109.5
H19B C19 H19C 109.5

loop_
_geom_bond_atom_site_label_1
_geom_bond_atom_site_label_2
_geom_bond_distance
Br1 C3 1.9071(17)
C16 H16 0.9300
C16 C11 1.391(2)
C16 C15 1.394(2)
C5 C6 1.393(3)
C5 C4 1.524(2)
C5 C10 1.391(2)
C6 H6 0.9300
C6 C7 1.387(3)
C11 C4 1.532(2)
C11 C12 1.408(2)
C4 H4 0.9800
C4 C3 1.521(3)
C3 C2 1.320(3)
C2 H2 0.9300
C2 C1 1.488(3)
C15 C14 1.404(3)
C15 C19 1.509(3)
C13 H13 0.9300
C13 C14 1.387(3)
C13 C12 1.395(3)
C14 C18 1.516(2)
C10 H10 0.9300
C10 C9 1.386(2)
C12 C17 1.506(3)
F2 C1 1.343(2)
F1 C1 1.343(2)
F3 C1 1.347(2)
C9 H9 0.9300
C9 C8 1.380(3)
C17 H17A 0.9600
C17 H17B 0.9600
C17 H17C 0.9600
C7 H7 0.9300
C7 C8 1.385(3)
C18 H18A 0.9600
C18 H18B 0.9600
C18 H18C 0.9600
C8 Cl1 1.7455(18)
C19 H19A 0.9600
C19 H19B 0.9600
C19 H19C 0.9600
